data_4129103
loop_
_publ_author_name
'Heskia, Alice'
'Maris, Thierry'
'Aguiar, Pedro M.'
'Wuest, James D.'

_publ_section_title
;
 Building Large Structures with Curved Aromatic Surfaces by Complexing
 Metals with Phosphangulene.
;
_journal_name_full 'Journal of the American Chemical Society'
_journal_paper_doi 10.1021/jacs.9b08179
_journal_year 2019
_chemical_formula_moiety '2(C19 H11 Ag F3 O7 P S)'
_chemical_formula_sum 'C38 H22 Ag2 F6 O14 P2 S2'
_chemical_formula_weight 1158.35
_space_group_crystal_system triclinic
_space_group_IT_number 2
_space_group_name_Hall '-P 1'
_space_group_name_H-M_alt 'P -1'
_atom_sites_solution_hydrogens mixed
_atom_sites_solution_primary dual
_audit_creation_date 2019-07-23
_audit_creation_method
;
Olex2 1.2
(compiled 2018.05.29 svn.r3508 for OlexSys, GUI svn.r5506)
;
_cell_angle_alpha 81.860(4)
_cell_angle_beta 77.662(4)
_cell_angle_gamma 77.572(4)
_cell_formula_units_Z 1
_cell_length_a 6.9434(6)
_cell_length_b 12.0474(10)
_cell_length_c 12.4915(10)
_cell_measurement_reflns_used 9807
_cell_measurement_temperature 150
_cell_measurement_theta_max 60.728
_cell_measurement_theta_min 3.167
_cell_volume 991.84(14)
_computing_cell_refinement
'SAINT (2013) V8.38A; Integration Software for Single Crystal Data. Bruker AXS Inc., Madison, WI 53719-1173.'
_computing_data_collection
;
APEX 2 (2013) Bruker AXS Inc., Madison, WI 53719-1173.
;
_computing_data_reduction
'SAINT (2013) V8.38A; Integration Software for Single Crystal Data. Bruker AXS Inc., Madison, WI 53719-1173.'
_computing_molecular_graphics 'Olex2 (Dolomanov et al., 2009)'
_computing_publication_material 'Olex2 (Dolomanov et al., 2009)'
_computing_structure_refinement 'XL (Sheldrick, 2008)'
_computing_structure_solution 'XT (Sheldrick, 2015)'
_diffrn_ambient_temperature 150
_diffrn_detector 'CMOS Area detector'
_diffrn_detector_area_resol_mean 10.24
_diffrn_detector_type 'Bruker Photon 100 CMOS Detector'
_diffrn_measured_fraction_theta_full 1.000
_diffrn_measured_fraction_theta_max 0.998
_diffrn_measurement_device 'k-geometry diffractometer'
_diffrn_measurement_device_type 'Bruker Venture Metaljet'
_diffrn_measurement_method '\w and \f scans'
_diffrn_radiation_collimation 'Focusing mirrors'
_diffrn_radiation_monochromator 'Helios MX Mirror Optics'
_diffrn_radiation_probe x-ray
_diffrn_radiation_type GaK\a
_diffrn_radiation_wavelength 1.34139
_diffrn_reflns_av_R_equivalents 0.0655
_diffrn_reflns_av_unetI/netI 0.0331
_diffrn_reflns_Laue_measured_fraction_full 1.000
_diffrn_reflns_Laue_measured_fraction_max 0.998
_diffrn_reflns_limit_h_max 9
_diffrn_reflns_limit_h_min -9
_diffrn_reflns_limit_k_max 15
_diffrn_reflns_limit_k_min -15
_diffrn_reflns_limit_l_max 16
_diffrn_reflns_limit_l_min -16
_diffrn_reflns_number 31684
_diffrn_reflns_point_group_measured_fraction_full 1.000
_diffrn_reflns_point_group_measured_fraction_max 0.998
_diffrn_reflns_theta_full 53.594
_diffrn_reflns_theta_max 60.837
_diffrn_reflns_theta_min 3.167
_diffrn_source 'Metal Jet'
_diffrn_source_target Ga
_diffrn_source_type 'Gallium Liquid Metal Jet Source'
_exptl_absorpt_coefficient_mu 7.126
_exptl_absorpt_correction_T_max 0.3747
_exptl_absorpt_correction_T_min 0.2109
_exptl_absorpt_correction_type multi-scan
_exptl_absorpt_process_details
'SADABS-2016/2 (Bruker,2016/2) was used for absorption correction. wR2(int) was 0.1530 before and 0.1084 after correction. The Ratio of minimum to maximum transmission is 0.5629. The \l/2 correction factor is Not present.'
_exptl_crystal_colour 'clear light colourless'
_exptl_crystal_colour_lustre clear
_exptl_crystal_colour_modifier light
_exptl_crystal_colour_primary colourless
_exptl_crystal_density_diffrn 1.939
_exptl_crystal_description Platelet
_exptl_crystal_F_000 572
_exptl_crystal_size_max 0.19
_exptl_crystal_size_mid 0.08
_exptl_crystal_size_min 0.05
_refine_diff_density_max 1.348
_refine_diff_density_min -1.292
_refine_diff_density_rms 0.148
_refine_ls_extinction_method none
_refine_ls_goodness_of_fit_ref 1.115
_refine_ls_hydrogen_treatment constr
_refine_ls_matrix_type full
_refine_ls_number_parameters 290
_refine_ls_number_reflns 4574
_refine_ls_number_restraints 0
_refine_ls_restrained_S_all 1.115
_refine_ls_R_factor_all 0.0638
_refine_ls_R_factor_gt 0.0593
_refine_ls_shift/su_max 0.001
_refine_ls_shift/su_mean 0.000
_refine_ls_structure_factor_coef Fsqd
_refine_ls_weighting_details 'w=1/[\s^2^(Fo^2^)+(0.1053P)^2^+1.8767P] where P=(Fo^2^+2Fc^2^)/3'
_refine_ls_weighting_scheme calc
_refine_ls_wR_factor_gt 0.1735
_refine_ls_wR_factor_ref 0.1793
_reflns_Friedel_coverage 0.000
_reflns_number_gt 4127
_reflns_number_total 4574
_reflns_threshold_expression 'I > 2\s(I)'
_cod_data_source_file ja9b08179_si_008.cif
_cod_data_source_block jw2070
_cod_depositor_comments
;
The following automatic conversions were performed:

data item '_diffrn_radiation_probe' value 'X-ray' was changed to
'x-ray' in accordance with the
/home/data/users/saulius/crontab/automatic-downloads/rss-feeds/ACS/lib/dictionaries/cif_core.dic
dictionary named 'cif_core.dic' version 2.4.2 last updated on
2011-04-26.

Automatic conversion script
Id: cif_fix_values 6909 2019-04-08 15:41:33Z antanas 
;
_cod_database_code 4129103
_shelx_shelxl_version_number 2018/3
_shelx_space_group_comment
;
The symmetry employed for this shelxl refinement is uniquely defined
by the following loop, which should always be used as a source of
symmetry information in preference to the above space-group names.
They are only intended as comments.
;
_shelx_estimated_absorpt_t_max 0.717
_shelx_estimated_absorpt_t_min 0.345
_olex2_refinement_description
;
1. Fixed Uiso
 At 1.2 times of:
  All C(H) groups
 At 1.5 times of:
  All O(H,H) groups
2.a Rotating group:
 O4(H4A,H4B)
2.b Aromatic/amide H refined with riding coordinates:
 C3(H3), C4(H4), C5(H5), C9(H9), C10(H10), C11(H11), C15(H15), C16(H16),
 C17(H17)
;
_olex2_submission_special_instructions 'No special instructions were received'

loop_
_space_group_symop_operation_xyz
'x, y, z'
'-x, -y, -z'

loop_
_atom_site_label
_atom_site_type_symbol
_atom_site_fract_x
_atom_site_fract_y
_atom_site_fract_z
_atom_site_U_iso_or_equiv
_atom_site_adp_type
_atom_site_occupancy
_atom_site_site_symmetry_order
_atom_site_calc_flag
_atom_site_refinement_flags_posn
Ag1 Ag 0.75013(6) 0.57586(3) 0.31583(3) 0.05053(17) Uani 1 1 d .
S1 S 0.5266(2) 0.64395(12) 0.57134(11) 0.0513(3) Uani 1 1 d .
P1 P 0.54844(16) 0.70902(10) 0.20809(10) 0.0380(3) Uani 1 1 d .
F1 F 0.5121(8) 0.8657(4) 0.5303(4) 0.0854(13) Uani 1 1 d .
F2 F 0.3163(7) 0.8141(4) 0.6795(4) 0.0843(12) Uani 1 1 d .
F3 F 0.6310(7) 0.7881(3) 0.6758(4) 0.0748(11) Uani 1 1 d .
O1 O 0.7159(5) 0.7066(3) -0.0318(3) 0.0490(8) Uani 1 1 d .
O2 O 0.5103(5) 0.9476(3) 0.2637(3) 0.0470(8) Uani 1 1 d .
O3 O 0.1306(5) 0.6616(3) 0.2463(3) 0.0426(7) Uani 1 1 d .
O4 O 0.9661(8) 0.4196(4) 0.3595(5) 0.0764(13) Uani 1 1 d .
H4A H 0.894209 0.378719 0.405083 0.115 Uiso 1 1 d GR
H4B H 1.077199 0.417209 0.382243 0.115 Uiso 1 1 d GR
O5 O 0.7283(7) 0.6270(4) 0.5064(4) 0.0631(10) Uani 1 1 d .
O6 O 0.3723(8) 0.6565(5) 0.5065(4) 0.0769(13) Uani 1 1 d .
O7 O 0.5006(8) 0.5724(4) 0.6724(4) 0.0659(11) Uani 1 1 d .
C1 C 0.4348(7) 0.6663(4) 0.1098(4) 0.0395(9) Uani 1 1 d .
C2 C 0.5318(7) 0.6686(4) -0.0007(4) 0.0438(10) Uani 1 1 d .
C3 C 0.4458(8) 0.6366(4) -0.0774(4) 0.0487(11) Uani 1 1 d .
H3 H 0.513964 0.634210 -0.151845 0.058 Uiso 1 1 calc R
C4 C 0.2566(9) 0.6076(5) -0.0448(5) 0.0520(12) Uani 1 1 d .
H4 H 0.199045 0.582268 -0.097207 0.062 Uiso 1 1 calc R
C5 C 0.1498(8) 0.6148(4) 0.0628(5) 0.0463(10) Uani 1 1 d .
H5 H 0.018068 0.598619 0.082844 0.056 Uiso 1 1 calc R
C6 C 0.2389(7) 0.6459(4) 0.1392(4) 0.0414(9) Uani 1 1 d .
C7 C 0.6447(7) 0.8223(4) 0.1196(4) 0.0418(9) Uani 1 1 d .
C8 C 0.7209(7) 0.8076(4) 0.0087(4) 0.0449(10) Uani 1 1 d .
C9 C 0.7983(7) 0.8933(5) -0.0623(5) 0.0531(13) Uani 1 1 d .
H9 H 0.857635 0.882480 -0.136907 0.064 Uiso 1 1 calc R
C10 C 0.7854(8) 0.9972(5) -0.0193(5) 0.0575(14) Uani 1 1 d .
H10 H 0.842378 1.056142 -0.065628 0.069 Uiso 1 1 calc R
C11 C 0.6916(8) 1.0167(5) 0.0892(5) 0.0520(12) Uani 1 1 d .
H11 H 0.679133 1.088706 0.115363 0.062 Uiso 1 1 calc R
C12 C 0.6179(7) 0.9284(4) 0.1570(4) 0.0452(10) Uani 1 1 d .
C13 C 0.3259(6) 0.7968(4) 0.2724(4) 0.0386(9) Uani 1 1 d .
C14 C 0.3324(7) 0.9052(4) 0.2953(4) 0.0410(9) Uani 1 1 d .
C15 C 0.1596(8) 0.9724(4) 0.3483(4) 0.0466(10) Uani 1 1 d .
H15 H 0.163179 1.045282 0.367836 0.056 Uiso 1 1 calc R
C16 C -0.0182(8) 0.9315(4) 0.3723(4) 0.0472(10) Uani 1 1 d .
H16 H -0.135077 0.975470 0.411932 0.057 Uiso 1 1 calc R
C17 C -0.0306(7) 0.8278(4) 0.3399(4) 0.0440(10) Uani 1 1 d .
H17 H -0.155329 0.802898 0.353953 0.053 Uiso 1 1 calc R
C18 C 0.1417(7) 0.7618(4) 0.2871(4) 0.0407(9) Uani 1 1 d .
C19 C 0.4922(10) 0.7863(5) 0.6164(6) 0.0606(14) Uani 1 1 d .

loop_
_atom_site_aniso_label
_atom_site_aniso_U_11
_atom_site_aniso_U_22
_atom_site_aniso_U_33
_atom_site_aniso_U_23
_atom_site_aniso_U_13
_atom_site_aniso_U_12
Ag1 0.0468(3) 0.0472(2) 0.0545(3) 0.00058(16) -0.01196(17) -0.00358(17)
S1 0.0549(7) 0.0529(7) 0.0488(6) -0.0032(5) -0.0084(5) -0.0185(6)
P1 0.0297(5) 0.0378(5) 0.0447(6) -0.0018(4) -0.0053(4) -0.0062(4)
F1 0.101(3) 0.056(2) 0.085(3) 0.0192(19) -0.008(2) -0.011(2)
F2 0.071(3) 0.073(3) 0.093(3) -0.009(2) 0.005(2) 0.001(2)
F3 0.088(3) 0.054(2) 0.093(3) -0.0137(19) -0.024(2) -0.0244(19)
O1 0.0329(16) 0.059(2) 0.0491(18) -0.0039(15) 0.0002(13) -0.0057(15)
O2 0.0391(17) 0.0440(17) 0.060(2) -0.0082(15) -0.0054(15) -0.0142(14)
O3 0.0333(15) 0.0428(16) 0.0513(18) -0.0071(13) -0.0007(13) -0.0122(13)
O4 0.056(3) 0.065(3) 0.106(4) -0.002(3) -0.028(3) 0.003(2)
O5 0.058(2) 0.069(3) 0.063(2) -0.012(2) -0.0097(19) -0.013(2)
O6 0.062(3) 0.108(4) 0.069(3) -0.007(3) -0.017(2) -0.031(3)
O7 0.095(3) 0.054(2) 0.053(2) -0.0036(18) -0.013(2) -0.027(2)
C1 0.032(2) 0.038(2) 0.047(2) -0.0043(17) -0.0058(17) -0.0038(16)
C2 0.035(2) 0.044(2) 0.049(2) -0.0053(19) -0.0065(18) -0.0023(18)
C3 0.054(3) 0.044(2) 0.044(2) -0.0040(19) -0.010(2) -0.001(2)
C4 0.051(3) 0.049(3) 0.058(3) -0.013(2) -0.018(2) -0.001(2)
C5 0.040(2) 0.037(2) 0.064(3) -0.007(2) -0.012(2) -0.0107(18)
C6 0.035(2) 0.037(2) 0.051(2) -0.0049(18) -0.0073(18) -0.0049(17)
C7 0.031(2) 0.045(2) 0.049(2) 0.0049(19) -0.0079(17) -0.0116(17)
C8 0.027(2) 0.047(2) 0.053(3) 0.006(2) -0.0045(18) -0.0020(17)
C9 0.028(2) 0.067(3) 0.057(3) 0.014(2) -0.0049(19) -0.010(2)
C10 0.032(2) 0.061(3) 0.077(4) 0.022(3) -0.015(2) -0.017(2)
C11 0.035(2) 0.048(3) 0.075(3) 0.010(2) -0.017(2) -0.014(2)
C12 0.033(2) 0.047(2) 0.058(3) 0.007(2) -0.0147(19) -0.0144(19)
C13 0.030(2) 0.041(2) 0.043(2) -0.0009(17) -0.0059(16) -0.0081(17)
C14 0.036(2) 0.041(2) 0.047(2) -0.0035(18) -0.0080(18) -0.0099(18)
C15 0.048(3) 0.044(2) 0.049(2) -0.0088(19) -0.008(2) -0.007(2)
C16 0.043(3) 0.046(2) 0.049(3) -0.009(2) 0.000(2) -0.007(2)
C17 0.032(2) 0.050(3) 0.046(2) -0.0058(19) -0.0003(17) -0.0062(19)
C18 0.035(2) 0.040(2) 0.046(2) -0.0035(18) -0.0030(17) -0.0086(18)
C19 0.061(3) 0.045(3) 0.068(3) 0.004(2) -0.003(3) -0.010(2)

loop_
_atom_type_symbol
_atom_type_description
_atom_type_scat_dispersion_real
_atom_type_scat_dispersion_imag
_atom_type_scat_source
C C 0.0137 0.0067 'International Tables Vol C Tables 4.2.6.8 and 6.1.1.4'
H H 0.0000 0.0000 'International Tables Vol C Tables 4.2.6.8 and 6.1.1.4'
Ag Ag 0.0782 3.3822 'International Tables Vol C Tables 4.2.6.8 and 6.1.1.4'
F F 0.0583 0.0400 'International Tables Vol C Tables 4.2.6.8 and 6.1.1.4'
O O 0.0389 0.0241 'International Tables Vol C Tables 4.2.6.8 and 6.1.1.4'
P P 0.2543 0.3332 'International Tables Vol C Tables 4.2.6.8 and 6.1.1.4'
S S 0.2925 0.4295 'International Tables Vol C Tables 4.2.6.8 and 6.1.1.4'

loop_
_geom_angle_atom_site_label_1
_geom_angle_atom_site_label_2
_geom_angle_atom_site_label_3
_geom_angle
P1 Ag1 O5 114.84(11)
O4 Ag1 P1 158.57(16)
O4 Ag1 O5 86.59(19)
O5 S1 C19 103.5(3)
O6 S1 O5 113.4(3)
O6 S1 C19 103.4(3)
O7 S1 O5 115.3(3)
O7 S1 O6 115.8(3)
O7 S1 C19 103.2(3)
C1 P1 Ag1 122.04(16)
C1 P1 C7 95.9(2)
C7 P1 Ag1 121.30(16)
C13 P1 Ag1 120.23(16)
C13 P1 C1 95.3(2)
C13 P1 C7 95.6(2)
C8 O1 C2 115.5(4)
C14 O2 C12 115.8(4)
C18 O3 C6 115.5(3)
Ag1 O4 H4A 104.3
Ag1 O4 H4B 126.4
H4A O4 H4B 109.5
S1 O5 Ag1 114.0(2)
C2 C1 P1 119.4(4)
C6 C1 P1 120.3(4)
C6 C1 C2 119.8(4)
C1 C2 O1 119.1(4)
C3 C2 O1 120.7(4)
C3 C2 C1 120.1(5)
C2 C3 H3 120.5
C2 C3 C4 119.0(5)
C4 C3 H3 120.5
C3 C4 H4 119.2
C3 C4 C5 121.7(5)
C5 C4 H4 119.2
C4 C5 H5 120.7
C6 C5 C4 118.6(5)
C6 C5 H5 120.7
C1 C6 O3 119.6(4)
C5 C6 O3 120.1(4)
C5 C6 C1 120.3(5)
C8 C7 P1 119.1(4)
C12 C7 P1 120.0(4)
C12 C7 C8 120.3(4)
O1 C8 C7 119.8(4)
C9 C8 O1 119.5(5)
C9 C8 C7 120.7(5)
C8 C9 H9 121.4
C8 C9 C10 117.3(5)
C10 C9 H9 121.4
C9 C10 H10 118.8
C11 C10 C9 122.4(5)
C11 C10 H10 118.8
C10 C11 H11 120.9
C12 C11 C10 118.1(5)
C12 C11 H11 120.9
C7 C12 O2 119.9(4)
C11 C12 O2 119.6(5)
C11 C12 C7 120.5(5)
C14 C13 P1 119.7(3)
C14 C13 C18 120.2(4)
C18 C13 P1 119.6(4)
C13 C14 O2 120.4(4)
C13 C14 C15 119.6(4)
C15 C14 O2 120.0(4)
C14 C15 H15 120.6
C16 C15 C14 118.8(5)
C16 C15 H15 120.6
C15 C16 H16 119.0
C15 C16 C17 121.9(5)
C17 C16 H16 119.0
C16 C17 H17 120.7
C18 C17 C16 118.7(4)
C18 C17 H17 120.7
O3 C18 C13 120.3(4)
C17 C18 O3 119.8(4)
C17 C18 C13 119.9(4)
F1 C19 S1 111.3(5)
F1 C19 F3 107.7(5)
F2 C19 S1 111.4(4)
F2 C19 F1 109.3(5)
F2 C19 F3 107.1(6)
F3 C19 S1 110.0(4)

loop_
_geom_bond_atom_site_label_1
_geom_bond_atom_site_label_2
_geom_bond_distance
Ag1 P1 2.3607(12)
Ag1 O4 2.221(5)
Ag1 O5 2.508(4)
S1 O5 1.449(5)
S1 O6 1.447(5)
S1 O7 1.425(4)
S1 C19 1.832(6)
P1 C1 1.778(5)
P1 C7 1.784(5)
P1 C13 1.777(5)
F1 C19 1.339(7)
F2 C19 1.308(7)
F3 C19 1.341(8)
O1 C2 1.409(6)
O1 C8 1.392(7)
O2 C12 1.406(7)
O2 C14 1.396(5)
O3 C6 1.403(6)
O3 C18 1.398(6)
O4 H4A 0.8493
O4 H4B 0.8703
C1 C2 1.400(7)
C1 C6 1.396(6)
C2 C3 1.369(7)
C3 H3 0.9500
C3 C4 1.393(8)
C4 H4 0.9500
C4 C5 1.394(8)
C5 H5 0.9500
C5 C6 1.374(7)
C7 C8 1.395(7)
C7 C12 1.384(7)
C8 C9 1.385(7)
C9 H9 0.9500
C9 C10 1.408(9)
C10 H10 0.9500
C10 C11 1.402(9)
C11 H11 0.9500
C11 C12 1.380(7)
C13 C14 1.388(6)
C13 C18 1.398(6)
C14 C15 1.389(7)
C15 H15 0.9500
C15 C16 1.385(7)
C16 H16 0.9500
C16 C17 1.391(7)
C17 H17 0.9500
C17 C18 1.378(7)

loop_
_geom_hbond_atom_site_label_D
_geom_hbond_atom_site_label_H
_geom_hbond_atom_site_label_A
_geom_hbond_distance_DH
_geom_hbond_distance_HA
_geom_hbond_distance_DA
_geom_hbond_angle_DHA
_geom_hbond_site_symmetry_A
_geom_hbond_publ_flag
O4 H4A O6 0.85 2.04 2.824(8) 153.5 2_666 yes
O4 H4B O5 0.87 2.08 2.891(7) 154.9 2_766 yes
C3 H3 O7 0.95 2.44 3.250(7) 142.7 1_554 yes

loop_
_geom_torsion_atom_site_label_1
_geom_torsion_atom_site_label_2
_geom_torsion_atom_site_label_3
_geom_torsion_atom_site_label_4
_geom_torsion
Ag1 P1 C1 C2 -95.3(4)
Ag1 P1 C1 C6 93.6(4)
Ag1 P1 C7 C8 95.2(4)
Ag1 P1 C7 C12 -93.8(4)
Ag1 P1 C13 C14 93.9(4)
Ag1 P1 C13 C18 -93.9(4)
P1 C1 C2 O1 -1.1(6)
P1 C1 C2 C3 -179.6(4)
P1 C1 C6 O3 1.2(6)
P1 C1 C6 C5 178.9(4)
P1 C7 C8 O1 1.7(6)
P1 C7 C8 C9 -179.5(4)
P1 C7 C12 O2 -1.6(6)
P1 C7 C12 C11 -179.9(4)
P1 C13 C14 O2 3.0(6)
P1 C13 C14 C15 -178.2(4)
P1 C13 C18 O3 -3.5(6)
P1 C13 C18 C17 178.0(4)
O1 C2 C3 C4 -175.3(5)
O1 C8 C9 C10 175.0(4)
O2 C14 C15 C16 175.7(5)
O5 S1 C19 F1 59.5(5)
O5 S1 C19 F2 -178.3(5)
O5 S1 C19 F3 -59.8(5)
O6 S1 O5 Ag1 -14.6(4)
O6 S1 C19 F1 -59.0(5)
O6 S1 C19 F2 63.2(5)
O6 S1 C19 F3 -178.3(4)
O7 S1 O5 Ag1 122.1(3)
O7 S1 C19 F1 180.0(5)
O7 S1 C19 F2 -57.8(6)
O7 S1 C19 F3 60.7(5)
C1 P1 C7 C8 -38.1(4)
C1 P1 C7 C12 132.8(4)
C1 P1 C13 C14 -134.0(4)
C1 P1 C13 C18 38.2(4)
C1 C2 C3 C4 3.3(8)
C2 O1 C8 C7 46.7(6)
C2 O1 C8 C9 -132.1(5)
C2 C1 C6 O3 -169.8(4)
C2 C1 C6 C5 7.8(7)
C2 C3 C4 C5 2.7(8)
C3 C4 C5 C6 -3.3(8)
C4 C5 C6 O3 175.6(4)
C4 C5 C6 C1 -2.0(7)
C6 O3 C18 C13 -44.0(6)
C6 O3 C18 C17 134.5(5)
C6 C1 C2 O1 170.1(4)
C6 C1 C2 C3 -8.4(7)
C7 P1 C1 C2 37.6(4)
C7 P1 C1 C6 -133.5(4)
C7 P1 C13 C14 -37.5(4)
C7 P1 C13 C18 134.7(4)
C7 C8 C9 C10 -3.7(7)
C8 O1 C2 C1 -47.0(6)
C8 O1 C2 C3 131.5(5)
C8 C7 C12 O2 169.2(4)
C8 C7 C12 C11 -9.1(7)
C8 C9 C10 C11 -2.5(8)
C9 C10 C11 C12 3.0(8)
C10 C11 C12 O2 -175.4(4)
C10 C11 C12 C7 2.9(7)
C12 O2 C14 C13 43.7(6)
C12 O2 C14 C15 -135.1(5)
C12 C7 C8 O1 -169.2(4)
C12 C7 C8 C9 9.6(7)
C13 P1 C1 C2 133.9(4)
C13 P1 C1 C6 -37.3(4)
C13 P1 C7 C8 -134.1(4)
C13 P1 C7 C12 36.9(4)
C13 C14 C15 C16 -3.1(8)
C14 O2 C12 C7 -44.3(6)
C14 O2 C12 C11 134.0(5)
C14 C13 C18 O3 168.7(4)
C14 C13 C18 C17 -9.8(7)
C14 C15 C16 C17 -3.3(8)
C15 C16 C17 C18 3.1(8)
C16 C17 C18 O3 -175.1(5)
C16 C17 C18 C13 3.4(7)
C18 O3 C6 C1 45.1(6)
C18 O3 C6 C5 -132.5(5)
C18 C13 C14 O2 -169.2(4)
C18 C13 C14 C15 9.6(7)
C19 S1 O5 Ag1 -126.0(3)
